data_4028009
loop_
_publ_author_name
'Manas K. Ghorai'
'Koena Ghosh'
'A. K. Yadav'
'Y. Nanaji'
'Sandipan Halder'
'Masthanvali Sayyad'

_publ_section_title
;
 Memory of Chirality (MOC) Concept in Imino-Aldol Reaction:
 Enantioselective Synthesis of \a,\b-Diamino Esters and Aziridines
;
_journal_name_full 'Journal of Organic Chemistry'
_journal_page_first 2311
_journal_page_last 2326
_journal_paper_doi 10.1021/jo302018a
_journal_volume 78
_journal_year 2013
_chemical_formula_moiety 'C32 H33 N3 O6 S'
_chemical_formula_sum 'C32 H33 N3 O6 S'
_chemical_formula_weight 587.69
_chemical_name_systematic
;
 ?
;
_space_group_IT_number 2
_symmetry_cell_setting triclinic
_symmetry_space_group_name_Hall '-P 1'
_symmetry_space_group_name_H-M 'P -1'
_atom_sites_solution_hydrogens geom
_atom_sites_solution_primary direct
_atom_sites_solution_secondary difmap
_audit_creation_method SHELXL-97
_cell_angle_alpha 95.574(5)
_cell_angle_beta 110.301(5)
_cell_angle_gamma 111.794(5)
_cell_formula_units_Z 2
_cell_length_a 10.816(5)
_cell_length_b 11.834(5)
_cell_length_c 13.362(5)
_cell_measurement_reflns_used 999
_cell_measurement_temperature 100
_cell_measurement_theta_max 28.23
_cell_measurement_theta_min 2.04
_cell_volume 1438.4(11)
_computing_cell_refinement 'SAINT 6.45 ( Bruker, 2003)'
_computing_data_collection 'SMART 5.628 (Bruker, 2003)'
_computing_data_reduction 'SAINT 6.45  (Bruker, 2003)'
_computing_molecular_graphics 'Diamond 2.1e'
_computing_publication_material SHELXL-97
_computing_structure_refinement 'SHELXL-97 (Sheldrick, 1997)'
_computing_structure_solution SIR-97
_diffrn_ambient_temperature 100
_diffrn_measured_fraction_theta_full 0.993
_diffrn_measured_fraction_theta_max 0.993
_diffrn_measurement_device_type 'BRUKER SMART APEX'
_diffrn_measurement_method /w-scans
_diffrn_radiation_monochromator graphite
_diffrn_radiation_source 'fine-focus sealed tube'
_diffrn_radiation_type MoK\a
_diffrn_radiation_wavelength 0.71069
_diffrn_reflns_av_R_equivalents 0.0392
_diffrn_reflns_av_sigmaI/netI 0.0914
_diffrn_reflns_limit_h_max 14
_diffrn_reflns_limit_h_min -14
_diffrn_reflns_limit_k_max 8
_diffrn_reflns_limit_k_min -15
_diffrn_reflns_limit_l_max 17
_diffrn_reflns_limit_l_min -16
_diffrn_reflns_number 9583
_diffrn_reflns_theta_full 28.32
_diffrn_reflns_theta_max 28.32
_diffrn_reflns_theta_min 2.17
_diffrn_standards_number 0
_exptl_absorpt_coefficient_mu 0.163
_exptl_absorpt_correction_T_max 0.9855
_exptl_absorpt_correction_T_min 0.9775
_exptl_absorpt_correction_type multi-scan
_exptl_absorpt_process_details 'SADABS 2.10 (Bruker 2003)'
_exptl_crystal_colour colorless
_exptl_crystal_density_diffrn 1.357
_exptl_crystal_description 'rectangular parallelopiped'
_exptl_crystal_F_000 620
_exptl_crystal_size_max 0.14
_exptl_crystal_size_mid 0.11
_exptl_crystal_size_min 0.09
_refine_diff_density_max 0.563
_refine_diff_density_min -0.582
_refine_diff_density_rms 0.110
_refine_ls_extinction_method none
_refine_ls_goodness_of_fit_ref 1.113
_refine_ls_hydrogen_treatment mixed
_refine_ls_matrix_type full
_refine_ls_number_parameters 387
_refine_ls_number_reflns 6831
_refine_ls_number_restraints 0
_refine_ls_restrained_S_all 1.113
_refine_ls_R_factor_all 0.1298
_refine_ls_R_factor_gt 0.0797
_refine_ls_shift/su_max 0.000
_refine_ls_shift/su_mean 0.000
_refine_ls_structure_factor_coef Fsqd
_refine_ls_weighting_details 'calc w=1/[\s^2^(Fo^2^)+(0.1153P)^2^+1.3927P] where P=(Fo^2^+2Fc^2^)/3'
_refine_ls_weighting_scheme calc
_refine_ls_wR_factor_gt 0.1897
_refine_ls_wR_factor_ref 0.2688
_reflns_number_gt 4183
_reflns_number_total 6831
_reflns_threshold_expression >2sigma(I)
_cod_data_source_file jo302018a_si_002_4.cif
_cod_data_source_block Compound6f
_cod_original_cell_volume 1438.4(10)
_cod_database_code 4028009

loop_
_symmetry_equiv_pos_as_xyz
'x, y, z'
'-x, -y, -z'

loop_
_atom_site_label
_atom_site_type_symbol
_atom_site_fract_x
_atom_site_fract_y
_atom_site_fract_z
_atom_site_U_iso_or_equiv
_atom_site_adp_type
_atom_site_occupancy
_atom_site_symmetry_multiplicity
_atom_site_calc_flag
_atom_site_refinement_flags
S1 S 0.29879(10) 0.10540(9) 0.92933(8) 0.0274(3) Uani 1 1 d .
O1 O 0.4407(3) 0.1178(3) 0.9971(2) 0.0349(7) Uani 1 1 d .
O2 O 0.2585(3) 0.2055(3) 0.9465(2) 0.0325(7) Uani 1 1 d .
O3 O 0.0758(3) -0.0232(3) 1.1378(2) 0.0282(6) Uani 1 1 d .
O4 O 0.3102(3) 0.0195(3) 1.1818(2) 0.0286(6) Uani 1 1 d .
O5 O -0.1974(4) -0.2976(3) 0.5775(2) 0.0474(9) Uani 1 1 d .
O6 O -0.1388(4) -0.4130(3) 0.4858(3) 0.0512(9) Uani 1 1 d .
N1 N -0.1200(4) -0.3492(3) 0.5719(3) 0.0352(8) Uani 1 1 d .
N2 N -0.0246(4) -0.2413(3) 0.9840(3) 0.0275(7) Uani 1 1 d .
N3 N 0.1810(4) -0.0158(3) 0.9434(3) 0.0274(7) Uani 1 1 d .
C1 C 0.2802(4) 0.0788(4) 0.7924(3) 0.0257(8) Uani 1 1 d .
C2 C 0.3688(4) 0.0349(4) 0.7633(3) 0.0320(9) Uani 1 1 d .
H2 H 0.4328 0.0124 0.8148 0.038 Uiso 1 1 calc R
C3 C 0.3613(5) 0.0249(4) 0.6571(4) 0.0356(10) Uani 1 1 d .
H3 H 0.4218 -0.0034 0.6382 0.043 Uiso 1 1 calc R
C4 C 0.2660(5) 0.0561(4) 0.5783(4) 0.0373(10) Uani 1 1 d .
C5 C 0.1746(5) 0.0962(4) 0.6072(3) 0.0381(10) Uani 1 1 d .
H5 H 0.1085 0.1160 0.5548 0.046 Uiso 1 1 calc R
C6 C 0.1807(5) 0.1073(4) 0.7137(3) 0.0353(10) Uani 1 1 d .
H6 H 0.1185 0.1336 0.7321 0.042 Uiso 1 1 calc R
C7 C 0.2670(6) 0.0534(5) 0.4660(4) 0.0466(12) Uani 1 1 d .
H7A H 0.1945 0.0778 0.4224 0.070 Uiso 1 1 calc R
H7B H 0.2453 -0.0303 0.4302 0.070 Uiso 1 1 calc R
H7C H 0.3617 0.1109 0.4735 0.070 Uiso 1 1 calc R
C8 C 0.2068(4) -0.1250(4) 0.9679(3) 0.0279(8) Uani 1 1 d .
H8 H 0.3126 -0.0954 1.0083 0.033 Uiso 1 1 calc R
C9 C 0.1576(4) -0.2241(4) 0.8653(3) 0.0280(8) Uani 1 1 d .
C10 C 0.2283(4) -0.3025(4) 0.8657(3) 0.0305(9) Uani 1 1 d .
H10 H 0.3043 -0.2940 0.9306 0.037 Uiso 1 1 calc R
C11 C 0.1870(5) -0.3920(4) 0.7716(4) 0.0355(10) Uani 1 1 d .
H11 H 0.2362 -0.4422 0.7741 0.043 Uiso 1 1 calc R
C12 C 0.0745(5) -0.4083(4) 0.6740(3) 0.0355(10) Uani 1 1 d .
H12 H 0.0468 -0.4683 0.6104 0.043 Uiso 1 1 calc R
C13 C 0.0038(4) -0.3313(4) 0.6746(3) 0.0306(9) Uani 1 1 d .
C14 C 0.0428(4) -0.2413(4) 0.7681(3) 0.0283(8) Uani 1 1 d .
H14 H -0.0081 -0.1925 0.7656 0.034 Uiso 1 1 calc R
C15 C 0.1342(4) -0.1728(4) 1.0480(3) 0.0268(8) Uani 1 1 d .
C16 C -0.0883(4) -0.3796(4) 0.9544(3) 0.0287(8) Uani 1 1 d .
H16A H -0.0693 -0.4081 1.0215 0.034 Uiso 1 1 calc R
H16B H -0.0413 -0.4074 0.9139 0.034 Uiso 1 1 calc R
C17 C -0.2518(4) -0.4389(4) 0.8848(3) 0.0286(8) Uani 1 1 d .
C18 C -0.3493(5) -0.5027(4) 0.9270(4) 0.0355(10) Uani 1 1 d .
H18 H -0.3145 -0.5036 1.0010 0.043 Uiso 1 1 calc R
C19 C -0.4985(5) -0.5657(4) 0.8612(4) 0.0430(11) Uani 1 1 d .
H19 H -0.5623 -0.6087 0.8910 0.052 Uiso 1 1 calc R
C20 C -0.5526(5) -0.5646(4) 0.7511(4) 0.0428(11) Uani 1 1 d .
H20 H -0.6523 -0.6070 0.7065 0.051 Uiso 1 1 calc R
C21 C -0.4562(5) -0.4996(4) 0.7087(4) 0.0407(11) Uani 1 1 d .
H21 H -0.4914 -0.4975 0.6351 0.049 Uiso 1 1 calc R
C22 C -0.3075(5) -0.4374(4) 0.7745(3) 0.0333(9) Uani 1 1 d .
H22 H -0.2439 -0.3940 0.7445 0.040 Uiso 1 1 calc R
C23 C 0.2095(4) -0.2472(4) 1.1146(3) 0.0287(8) Uani 1 1 d .
H23A H 0.1719 -0.3303 1.0667 0.034 Uiso 1 1 calc R
H23B H 0.3133 -0.2050 1.1324 0.034 Uiso 1 1 calc R
C24 C 0.1925(4) -0.2639(4) 1.2206(3) 0.0299(9) Uani 1 1 d .
C25 C 0.3031(5) -0.2773(4) 1.3037(4) 0.0380(10) Uani 1 1 d .
H25 H 0.3831 -0.2765 1.2919 0.046 Uiso 1 1 calc R
C26 C 0.2961(5) -0.2916(5) 1.4038(4) 0.0416(11) Uani 1 1 d .
H26 H 0.3707 -0.3014 1.4576 0.050 Uiso 1 1 calc R
C27 C 0.1799(5) -0.2916(5) 1.4239(4) 0.0421(11) Uani 1 1 d .
H27 H 0.1763 -0.2994 1.4915 0.050 Uiso 1 1 calc R
C28 C 0.0684(5) -0.2797(4) 1.3421(3) 0.0362(10) Uani 1 1 d .
H28 H -0.0110 -0.2801 1.3549 0.043 Uiso 1 1 calc R
C29 C 0.0732(4) -0.2671(4) 1.2411(3) 0.0331(9) Uani 1 1 d .
H29 H -0.0037 -0.2607 1.1865 0.040 Uiso 1 1 calc R
C30 C 0.1676(4) -0.0527(4) 1.1274(3) 0.0288(8) Uani 1 1 d .
C31 C 0.3507(4) 0.1496(4) 1.2337(3) 0.0313(9) Uani 1 1 d .
H31A H 0.3162 0.1524 1.2915 0.038 Uiso 1 1 calc R
H31B H 0.3071 0.1880 1.1795 0.038 Uiso 1 1 calc R
C32 C 0.5139(5) 0.2186(4) 1.2814(4) 0.0442(11) Uani 1 1 d .
H32A H 0.5439 0.3050 1.3158 0.066 Uiso 1 1 calc R
H32B H 0.5468 0.2147 1.2236 0.066 Uiso 1 1 calc R
H32C H 0.5558 0.1803 1.3355 0.066 Uiso 1 1 calc R
H3N H 0.089(5) -0.024(5) 0.915(4) 0.044(13) Uiso 1 1 d .
H2N H -0.071(5) -0.216(5) 1.019(4) 0.052(15) Uiso 1 1 d .

loop_
_atom_site_aniso_label
_atom_site_aniso_U_11
_atom_site_aniso_U_22
_atom_site_aniso_U_33
_atom_site_aniso_U_23
_atom_site_aniso_U_13
_atom_site_aniso_U_12
S1 0.0256(5) 0.0247(5) 0.0292(5) 0.0050(4) 0.0102(4) 0.0098(4)
O1 0.0268(14) 0.0380(17) 0.0299(14) 0.0078(13) 0.0056(12) 0.0098(13)
O2 0.0372(16) 0.0246(15) 0.0419(16) 0.0067(13) 0.0201(13) 0.0168(13)
O3 0.0274(14) 0.0287(15) 0.0323(14) 0.0075(12) 0.0122(11) 0.0163(12)
O4 0.0276(14) 0.0243(14) 0.0280(14) 0.0030(11) 0.0073(11) 0.0103(12)
O5 0.056(2) 0.056(2) 0.0344(17) 0.0080(16) 0.0089(15) 0.0388(19)
O6 0.061(2) 0.060(2) 0.0297(17) -0.0017(16) 0.0121(15) 0.0327(19)
N1 0.038(2) 0.034(2) 0.0310(19) 0.0043(16) 0.0130(15) 0.0157(17)
N2 0.0277(17) 0.0215(17) 0.0315(18) 0.0044(14) 0.0100(14) 0.0117(14)
N3 0.0224(16) 0.0278(18) 0.0290(17) 0.0089(14) 0.0062(13) 0.0117(14)
C1 0.0281(19) 0.0198(19) 0.0262(19) 0.0050(15) 0.0105(15) 0.0083(16)
C2 0.032(2) 0.031(2) 0.035(2) 0.0089(18) 0.0131(17) 0.0163(18)
C3 0.042(2) 0.034(2) 0.042(2) 0.0105(19) 0.024(2) 0.022(2)
C4 0.047(3) 0.026(2) 0.036(2) 0.0073(18) 0.019(2) 0.012(2)
C5 0.040(2) 0.038(3) 0.032(2) 0.0105(19) 0.0062(18) 0.021(2)
C6 0.035(2) 0.036(2) 0.038(2) 0.0099(19) 0.0139(18) 0.020(2)
C7 0.064(3) 0.038(3) 0.038(2) 0.011(2) 0.023(2) 0.022(2)
C8 0.0235(18) 0.030(2) 0.030(2) 0.0069(17) 0.0079(15) 0.0156(17)
C9 0.0230(18) 0.026(2) 0.031(2) 0.0032(16) 0.0137(16) 0.0057(16)
C10 0.029(2) 0.027(2) 0.036(2) 0.0073(17) 0.0121(17) 0.0143(17)
C11 0.041(2) 0.031(2) 0.045(2) 0.0078(19) 0.024(2) 0.021(2)
C12 0.040(2) 0.032(2) 0.033(2) 0.0031(18) 0.0178(19) 0.013(2)
C13 0.034(2) 0.027(2) 0.030(2) 0.0031(17) 0.0145(17) 0.0124(18)
C14 0.029(2) 0.027(2) 0.031(2) 0.0076(16) 0.0143(16) 0.0128(17)
C15 0.0274(19) 0.027(2) 0.031(2) 0.0093(16) 0.0112(16) 0.0182(17)
C16 0.028(2) 0.025(2) 0.031(2) 0.0063(16) 0.0076(16) 0.0135(17)
C17 0.0269(19) 0.025(2) 0.032(2) 0.0033(17) 0.0092(16) 0.0141(17)
C18 0.037(2) 0.031(2) 0.044(2) 0.012(2) 0.0200(19) 0.0163(19)
C19 0.032(2) 0.032(2) 0.065(3) 0.011(2) 0.024(2) 0.011(2)
C20 0.028(2) 0.031(2) 0.060(3) 0.003(2) 0.007(2) 0.0153(19)
C21 0.040(2) 0.035(2) 0.038(2) 0.001(2) 0.0063(19) 0.019(2)
C22 0.031(2) 0.030(2) 0.036(2) 0.0050(18) 0.0120(17) 0.0134(18)
C23 0.0260(19) 0.027(2) 0.037(2) 0.0109(17) 0.0111(16) 0.0166(17)
C24 0.032(2) 0.026(2) 0.030(2) 0.0030(16) 0.0095(16) 0.0144(17)
C25 0.034(2) 0.038(3) 0.043(2) 0.011(2) 0.0108(19) 0.020(2)
C26 0.038(2) 0.045(3) 0.039(2) 0.017(2) 0.0101(19) 0.018(2)
C27 0.043(3) 0.041(3) 0.030(2) 0.013(2) 0.0106(19) 0.010(2)
C28 0.037(2) 0.032(2) 0.034(2) 0.0060(18) 0.0145(18) 0.0098(19)
C29 0.030(2) 0.029(2) 0.033(2) 0.0053(18) 0.0077(17) 0.0117(18)
C30 0.0268(19) 0.032(2) 0.0275(19) 0.0109(17) 0.0089(15) 0.0136(17)
C31 0.036(2) 0.030(2) 0.029(2) 0.0044(17) 0.0138(17) 0.0160(18)
C32 0.038(2) 0.031(2) 0.053(3) 0.000(2) 0.011(2) 0.013(2)

loop_
_atom_type_symbol
_atom_type_description
_atom_type_scat_dispersion_real
_atom_type_scat_dispersion_imag
_atom_type_scat_source
C C 0.0033 0.0016 'International Tables Vol C Tables 4.2.6.8 and 6.1.1.4'
H H 0.0000 0.0000 'International Tables Vol C Tables 4.2.6.8 and 6.1.1.4'
N N 0.0061 0.0033 'International Tables Vol C Tables 4.2.6.8 and 6.1.1.4'
O O 0.0106 0.0060 'International Tables Vol C Tables 4.2.6.8 and 6.1.1.4'
S S 0.1246 0.1234 'International Tables Vol C Tables 4.2.6.8 and 6.1.1.4'

loop_
_geom_angle_atom_site_label_1
_geom_angle_atom_site_label_2
_geom_angle_atom_site_label_3
_geom_angle
O1 S1 O2 120.33(18)
O1 S1 N3 107.36(18)
O2 S1 N3 105.99(18)
O1 S1 C1 106.95(18)
O2 S1 C1 106.47(18)
N3 S1 C1 109.45(18)
C30 O4 C31 115.3(3)
O6 N1 O5 123.4(4)
O6 N1 C13 118.6(4)
O5 N1 C13 118.0(3)
C15 N2 C16 117.4(3)
C8 N3 S1 123.4(3)
C6 C1 C2 119.9(4)
C6 C1 S1 119.6(3)
C2 C1 S1 120.4(3)
C3 C2 C1 119.5(4)
C4 C3 C2 121.6(4)
C3 C4 C5 118.5(4)
C3 C4 C7 120.7(4)
C5 C4 C7 120.7(4)
C4 C5 C6 120.8(4)
C1 C6 C5 119.7(4)
N3 C8 C9 112.6(3)
N3 C8 C15 107.3(3)
C9 C8 C15 114.3(3)
C14 C9 C10 117.9(4)
C14 C9 C8 121.8(4)
C10 C9 C8 120.3(4)
C11 C10 C9 121.2(4)
C12 C11 C10 121.3(4)
C11 C12 C13 117.2(4)
C14 C13 C12 122.5(4)
C14 C13 N1 119.1(4)
C12 C13 N1 118.4(4)
C9 C14 C13 119.9(4)
N2 C15 C30 108.8(3)
N2 C15 C23 115.9(3)
C30 C15 C23 108.9(3)
N2 C15 C8 108.7(3)
C30 C15 C8 104.6(3)
C23 C15 C8 109.4(3)
N2 C16 C17 112.2(3)
C18 C17 C22 118.0(4)
C18 C17 C16 120.9(4)
C22 C17 C16 121.0(4)
C17 C18 C19 121.2(4)
C20 C19 C18 120.2(4)
C21 C20 C19 118.9(4)
C20 C21 C22 120.7(4)
C21 C22 C17 120.9(4)
C24 C23 C15 117.3(3)
C25 C24 C29 117.6(4)
C25 C24 C23 117.9(4)
C29 C24 C23 124.5(4)
C26 C25 C24 121.4(4)
C27 C26 C25 120.5(4)
C26 C27 C28 119.0(4)
C27 C28 C29 120.9(4)
C28 C29 C24 120.6(4)
O3 C30 O4 123.0(4)
O3 C30 C15 124.7(4)
O4 C30 C15 112.2(3)
O4 C31 C32 107.6(3)

loop_
_geom_bond_atom_site_label_1
_geom_bond_atom_site_label_2
_geom_bond_distance
S1 O1 1.428(3)
S1 O2 1.430(3)
S1 N3 1.605(4)
S1 C1 1.754(4)
O3 C30 1.213(5)
O4 C30 1.326(5)
O4 C31 1.457(5)
O5 N1 1.222(4)
O6 N1 1.221(4)
N1 C13 1.476(5)
N2 C15 1.467(5)
N2 C16 1.469(5)
N3 C8 1.464(5)
C1 C6 1.389(6)
C1 C2 1.389(5)
C2 C3 1.384(6)
C3 C4 1.383(6)
C4 C5 1.390(6)
C4 C7 1.502(6)
C5 C6 1.392(6)
C8 C9 1.502(5)
C8 C15 1.566(5)
C9 C14 1.382(5)
C9 C10 1.404(5)
C10 C11 1.379(6)
C11 C12 1.376(6)
C12 C13 1.391(6)
C13 C14 1.384(5)
C15 C30 1.529(6)
C15 C23 1.553(5)
C16 C17 1.515(5)
C17 C18 1.381(6)
C17 C22 1.389(6)
C18 C19 1.388(6)
C19 C20 1.385(7)
C20 C21 1.378(7)
C21 C22 1.384(6)
C23 C24 1.512(6)
C24 C25 1.394(6)
C24 C29 1.396(6)
C25 C26 1.388(6)
C26 C27 1.374(7)
C27 C28 1.382(6)
C28 C29 1.389(6)
C31 C32 1.496(6)

loop_
_geom_torsion_atom_site_label_1
_geom_torsion_atom_site_label_2
_geom_torsion_atom_site_label_3
_geom_torsion_atom_site_label_4
_geom_torsion
O1 S1 N3 C8 -29.7(4)
O2 S1 N3 C8 -159.5(3)
C1 S1 N3 C8 86.0(3)
O1 S1 C1 C6 -157.0(3)
O2 S1 C1 C6 -27.1(4)
N3 S1 C1 C6 87.0(4)
O1 S1 C1 C2 20.1(4)
O2 S1 C1 C2 149.9(3)
N3 S1 C1 C2 -96.0(4)
C6 C1 C2 C3 2.6(6)
S1 C1 C2 C3 -174.4(3)
C1 C2 C3 C4 -0.9(7)
C2 C3 C4 C5 -1.1(7)
C2 C3 C4 C7 175.6(4)
C3 C4 C5 C6 1.2(7)
C7 C4 C5 C6 -175.5(4)
C2 C1 C6 C5 -2.5(6)
S1 C1 C6 C5 174.6(3)
C4 C5 C6 C1 0.5(7)
S1 N3 C8 C9 -90.4(4)
S1 N3 C8 C15 142.9(3)
N3 C8 C9 C14 -29.6(5)
C15 C8 C9 C14 93.2(4)
N3 C8 C9 C10 150.3(4)
C15 C8 C9 C10 -86.9(4)
C14 C9 C10 C11 1.5(6)
C8 C9 C10 C11 -178.4(4)
C9 C10 C11 C12 -0.4(6)
C10 C11 C12 C13 -0.3(6)
C11 C12 C13 C14 0.0(6)
C11 C12 C13 N1 -178.3(4)
O6 N1 C13 C14 168.1(4)
O5 N1 C13 C14 -10.9(6)
O6 N1 C13 C12 -13.5(6)
O5 N1 C13 C12 167.5(4)
C10 C9 C14 C13 -1.8(6)
C8 C9 C14 C13 178.1(4)
C12 C13 C14 C9 1.1(6)
N1 C13 C14 C9 179.4(4)
C16 N2 C15 C30 -145.3(3)
C16 N2 C15 C23 -22.2(5)
C16 N2 C15 C8 101.3(4)
N3 C8 C15 N2 76.3(4)
C9 C8 C15 N2 -49.3(4)
N3 C8 C15 C30 -39.8(4)
C9 C8 C15 C30 -165.4(3)
N3 C8 C15 C23 -156.3(3)
C9 C8 C15 C23 78.1(4)
C15 N2 C16 C17 -177.7(3)
N2 C16 C17 C18 -110.5(4)
N2 C16 C17 C22 73.6(5)
C22 C17 C18 C19 1.2(6)
C16 C17 C18 C19 -174.9(4)
C17 C18 C19 C20 -0.5(7)
C18 C19 C20 C21 -0.4(7)
C19 C20 C21 C22 0.7(7)
C20 C21 C22 C17 0.0(7)
C18 C17 C22 C21 -0.9(6)
C16 C17 C22 C21 175.2(4)
N2 C15 C23 C24 -76.5(5)
C30 C15 C23 C24 46.5(5)
C8 C15 C23 C24 160.2(3)
C15 C23 C24 C25 -152.1(4)
C15 C23 C24 C29 28.1(6)
C29 C24 C25 C26 -0.8(7)
C23 C24 C25 C26 179.3(4)
C24 C25 C26 C27 -0.8(7)
C25 C26 C27 C28 1.4(7)
C26 C27 C28 C29 -0.5(7)
C27 C28 C29 C24 -1.1(7)
C25 C24 C29 C28 1.7(6)
C23 C24 C29 C28 -178.4(4)
C31 O4 C30 O3 -14.7(5)
C31 O4 C30 C15 163.0(3)
N2 C15 C30 O3 2.8(5)
C23 C15 C30 O3 -124.3(4)
C8 C15 C30 O3 118.9(4)
N2 C15 C30 O4 -174.8(3)
C23 C15 C30 O4 58.1(4)
C8 C15 C30 O4 -58.7(4)
C30 O4 C31 C32 -174.9(3)
